data_1507792
loop_
_publ_author_name
'Zhou, Hui'
'Maris, Thierry'
'Wuest, James D.'

_publ_section_title
;
 Using Systematic Comparisons of 2D and 3D Structures To Reveal Principles
 of Molecular Organization. Tetraesters of Linear Bisisophthalic Acids
;
_journal_issue 24
_journal_name_full 'The Journal of Physical Chemistry C'
_journal_page_first 13052
_journal_paper_doi 10.1021/jp300029z
_journal_volume 116
_journal_year 2012
_chemical_absolute_configuration rmad
_chemical_compound_source 'Synthesized by the authors. See text'
_chemical_formula_moiety 'C40 H34 O8, C H Cl3'
_chemical_formula_sum 'C41 H35 Cl3 O8'
_chemical_formula_weight 762.04
_chemical_name_systematic
; 
 ? 
;
_space_group_IT_number 4
_symmetry_cell_setting monoclinic
_symmetry_space_group_name_Hall 'P 2yb'
_symmetry_space_group_name_H-M 'P 1 21 1'
_atom_sites_solution_hydrogens geom
_atom_sites_solution_primary direct
_atom_sites_solution_secondary difmap
_audit_creation_method SHELXL-97
_cell_angle_alpha 90
_cell_angle_beta 95.8960(10)
_cell_angle_gamma 90
_cell_formula_units_Z 4
_cell_length_a 10.2725(2)
_cell_length_b 15.2009(3)
_cell_length_c 23.7310(4)
_cell_measurement_reflns_used 54204
_cell_measurement_temperature 100(2)
_cell_measurement_theta_max 67.67
_cell_measurement_theta_min 3.75
_cell_volume 3686.02(12)
_computing_cell_refinement 'APEX II (Bruker, 2006)'
_computing_data_collection 'APEX II (Bruker, 2006)'
_computing_data_reduction 'SAINT (Bruker, 2004)'
_computing_molecular_graphics 'SHELXTL (Bruker, 1997)'
_computing_publication_material 'UdMX (local program)'
_computing_structure_refinement 'SHELXL97 (Sheldrick, 1997)'
_computing_structure_solution 'SHELXS97 (Sheldrick, 1997)'
_diffrn_ambient_temperature 100(2)
_diffrn_detector_area_resol_mean 5.5
_diffrn_measured_fraction_theta_full 0.974
_diffrn_measured_fraction_theta_max 0.974
_diffrn_measurement_device_type 'Bruker Microstar'
_diffrn_measurement_method \w
_diffrn_radiation_monochromator 'Helios optics'
_diffrn_radiation_source 'Rotating Anode'
_diffrn_radiation_type CuK\a
_diffrn_radiation_wavelength 1.54178
_diffrn_reflns_av_R_equivalents 0.047
_diffrn_reflns_av_sigmaI/netI 0.0331
_diffrn_reflns_limit_h_max 12
_diffrn_reflns_limit_h_min -11
_diffrn_reflns_limit_k_max 18
_diffrn_reflns_limit_k_min -18
_diffrn_reflns_limit_l_max 28
_diffrn_reflns_limit_l_min -28
_diffrn_reflns_number 58949
_diffrn_reflns_theta_full 68.10
_diffrn_reflns_theta_max 68.10
_diffrn_reflns_theta_min 1.87
_diffrn_standards_decay_% 0.00
_diffrn_standards_number 5
_exptl_absorpt_coefficient_mu 2.698
_exptl_absorpt_correction_T_max 0.5800
_exptl_absorpt_correction_T_min 0.4800
_exptl_absorpt_correction_type multi-scan
_exptl_absorpt_process_details 'Sadabs (Sheldrick,1996)'
_exptl_crystal_colour Colorless
_exptl_crystal_density_diffrn 1.373
_exptl_crystal_density_method 'not measured'
_exptl_crystal_description block
_exptl_crystal_F_000 1584
_exptl_crystal_size_max 0.32
_exptl_crystal_size_mid 0.24
_exptl_crystal_size_min 0.20
_refine_diff_density_max 0.386
_refine_diff_density_min -0.249
_refine_diff_density_rms 0.043
_refine_ls_abs_structure_details 'Flack H D (1983), 5713 Friedel Pairs'
_refine_ls_abs_structure_Flack 0.069(5)
_refine_ls_extinction_method none
_refine_ls_goodness_of_fit_ref 1.035
_refine_ls_hydrogen_treatment constr
_refine_ls_matrix_type full
_refine_ls_number_parameters 945
_refine_ls_number_reflns 12722
_refine_ls_number_restraints 1
_refine_ls_restrained_S_all 1.034
_refine_ls_R_factor_all 0.0284
_refine_ls_R_factor_gt 0.0282
_refine_ls_shift/su_max 0.002
_refine_ls_shift/su_mean 0.000
_refine_ls_structure_factor_coef Fsqd
_refine_ls_weighting_details 'calc w=1/[\s^2^(Fo^2^)+(0.0527P)^2^+0.4236P] where P=(Fo^2^+2Fc^2^)/3'
_refine_ls_weighting_scheme calc
_refine_ls_wR_factor_gt 0.0761
_refine_ls_wR_factor_ref 0.0763
_reflns_number_gt 12610
_reflns_number_total 12722
_reflns_threshold_expression I>2\s(I)
_cod_data_source_file jp300029z_si_004.cif
_cod_data_source_block jw1255
_cod_depositor_comments
;
The following automatic conversions were performed:

'_symmetry_cell_setting' value 'Monoclinic' changed to 'monoclinic'
according to /home/saulius/struct/CIF-dictionaries/cif_core.dic
dictionary named 'cif_core.dic' version 2.4.1 from
2010-06-29.

'_geom_bond_publ_flag' value 'Y' changed to 'y'
according to /home/saulius/struct/CIF-dictionaries/cif_core.dic
dictionary named 'cif_core.dic' version 2.4.1 from 2010-06-29 (108
times).

'_geom_angle_publ_flag' value 'Y' changed to 'y' according
to /home/saulius/struct/CIF-dictionaries/cif_core.dic dictionary
named 'cif_core.dic' version 2.4.1 from 2010-06-29 (142
times).

'_geom_torsion_publ_flag' value 'Y' changed to 'y' according
to /home/saulius/struct/CIF-dictionaries/cif_core.dic dictionary
named 'cif_core.dic' version 2.4.1 from 2010-06-29 (152 times).

Automatic conversion script
Id: cif_fix_values 1891 2012-01-12 08:04:46Z andrius 

 Adding full bibliography for 1507790--1507793.cif.
;
_cod_original_sg_symbol_H-M P21
_cod_database_code 1507792

loop_
_symmetry_equiv_pos_as_xyz
'x, y, z'
'-x, y+1/2, -z'

loop_
_atom_site_label
_atom_site_type_symbol
_atom_site_fract_x
_atom_site_fract_y
_atom_site_fract_z
_atom_site_U_iso_or_equiv
_atom_site_adp_type
_atom_site_occupancy
_atom_site_symmetry_multiplicity
_atom_site_calc_flag
_atom_site_refinement_flags
O1 O -0.39857(12) 0.05414(8) 0.44875(6) 0.0331(3) Uani 1 1 d .
O2 O -0.57976(11) 0.11652(7) 0.47686(4) 0.0245(2) Uani 1 1 d .
O3 O -0.58403(12) 0.49599(8) 0.37251(5) 0.0278(3) Uani 1 1 d .
O4 O -0.71603(12) 0.40697(7) 0.41669(5) 0.0242(2) Uani 1 1 d .
O5 O 1.22868(13) 0.59939(9) 0.15297(5) 0.0334(3) Uani 1 1 d .
O6 O 1.38500(11) 0.53932(7) 0.10603(5) 0.0247(2) Uani 1 1 d .
O7 O 1.29196(13) 0.25382(8) 0.00100(6) 0.0338(3) Uani 1 1 d .
O8 O 1.11687(12) 0.18020(8) 0.02545(5) 0.0267(2) Uani 1 1 d .
O9 O -0.09413(12) -0.15863(7) 0.34733(5) 0.0260(2) Uani 1 1 d .
O10 O -0.22119(12) -0.10410(7) 0.41058(5) 0.0235(2) Uani 1 1 d .
O11 O 0.06830(13) 0.24098(8) 0.49789(5) 0.0324(3) Uani 1 1 d .
O12 O -0.12391(12) 0.17271(8) 0.50412(5) 0.0269(2) Uani 1 1 d .
O13 O 1.70871(14) -0.18518(8) 0.16024(6) 0.0355(3) Uani 1 1 d .
O14 O 1.85729(12) -0.13074(8) 0.10633(5) 0.0255(2) Uani 1 1 d .
O15 O 1.77671(13) 0.14686(9) -0.00124(6) 0.0397(3) Uani 1 1 d .
O16 O 1.61258(13) 0.22962(8) 0.02399(5) 0.0334(3) Uani 1 1 d .
C1 C 0.25888(16) 0.34058(11) 0.24323(6) 0.0205(3) Uani 1 1 d .
C2 C 0.20996(17) 0.25640(11) 0.25269(7) 0.0233(3) Uani 1 1 d .
H2 H 0.2572 0.2062 0.2424 0.028 Uiso 1 1 calc R
C3 C 0.09429(17) 0.24523(11) 0.27671(7) 0.0248(3) Uani 1 1 d .
H3 H 0.0634 0.1876 0.2832 0.030 Uiso 1 1 calc R
C4 C 0.02259(17) 0.31786(11) 0.29156(6) 0.0236(3) Uani 1 1 d .
C5 C 0.06963(17) 0.40254(11) 0.28161(7) 0.0245(3) Uani 1 1 d .
H5 H 0.0208 0.4526 0.2908 0.029 Uiso 1 1 calc R
C6 C 0.18671(16) 0.41350(11) 0.25843(6) 0.0225(3) Uani 1 1 d .
H6 H 0.2186 0.4711 0.2527 0.027 Uiso 1 1 calc R
C7 C -0.09663(17) 0.30755(11) 0.31710(7) 0.0251(3) Uani 1 1 d .
C8 C -0.19478(17) 0.29966(11) 0.34010(6) 0.0243(3) Uani 1 1 d .
C9 C -0.31252(16) 0.28974(11) 0.36734(6) 0.0225(3) Uani 1 1 d .
C10 C -0.33858(16) 0.21081(11) 0.39397(6) 0.0223(3) Uani 1 1 d .
H10 H -0.2784 0.1634 0.3939 0.027 Uiso 1 1 calc R
C11 C -0.45240(16) 0.20111(10) 0.42071(6) 0.0210(3) Uani 1 1 d .
C12 C -0.54277(15) 0.26969(11) 0.41989(6) 0.0210(3) Uani 1 1 d .
H12 H -0.6212 0.2627 0.4374 0.025 Uiso 1 1 calc R
C13 C -0.51701(16) 0.34845(11) 0.39316(6) 0.0209(3) Uani 1 1 d .
C14 C -0.40172(16) 0.35904(11) 0.36759(6) 0.0220(3) Uani 1 1 d .
H14 H -0.3838 0.4135 0.3503 0.026 Uiso 1 1 calc R
C15 C -0.47164(15) 0.11568(11) 0.44962(6) 0.0226(3) Uani 1 1 d .
C16 C -0.61405(18) 0.03431(11) 0.50258(7) 0.0297(4) Uani 1 1 d .
H16A H -0.5340 0.0031 0.5185 0.036 Uiso 1 1 calc R
H16B H -0.6623 -0.0041 0.4739 0.036 Uiso 1 1 calc R
C17 C -0.69813(19) 0.05596(13) 0.54867(8) 0.0348(4) Uani 1 1 d .
H17A H -0.6457 0.0868 0.5794 0.052 Uiso 1 1 calc R
H17B H -0.7330 0.0015 0.5633 0.052 Uiso 1 1 calc R
H17C H -0.7707 0.0937 0.5335 0.052 Uiso 1 1 calc R
C18 C -0.60828(16) 0.42522(11) 0.39236(6) 0.0220(3) Uani 1 1 d .
C19 C -0.80540(17) 0.48048(11) 0.42157(7) 0.0256(3) Uani 1 1 d .
H19A H -0.8233 0.5108 0.3847 0.031 Uiso 1 1 calc R
H19B H -0.7669 0.5234 0.4499 0.031 Uiso 1 1 calc R
C20 C -0.92968(17) 0.44248(12) 0.43987(7) 0.0285(4) Uani 1 1 d .
H20A H -0.9695 0.4029 0.4104 0.043 Uiso 1 1 calc R
H20B H -0.9908 0.4902 0.4459 0.043 Uiso 1 1 calc R
H20C H -0.9097 0.4096 0.4752 0.043 Uiso 1 1 calc R
C21 C 0.38432(16) 0.35191(11) 0.21878(6) 0.0200(3) Uani 1 1 d .
C22 C 0.46931(17) 0.42076(10) 0.23596(6) 0.0222(3) Uani 1 1 d .
H22 H 0.4439 0.4629 0.2623 0.027 Uiso 1 1 calc R
C23 C 0.58969(17) 0.42861(11) 0.21530(6) 0.0239(3) Uani 1 1 d .
H23 H 0.6469 0.4751 0.2282 0.029 Uiso 1 1 calc R
C24 C 0.62789(16) 0.36867(11) 0.17554(6) 0.0213(3) Uani 1 1 d .
C25 C 0.54178(17) 0.30100(11) 0.15667(6) 0.0241(3) Uani 1 1 d .
H25 H 0.5656 0.2606 0.1290 0.029 Uiso 1 1 calc R
C26 C 0.42232(16) 0.29265(11) 0.17810(6) 0.0227(3) Uani 1 1 d .
H26 H 0.3651 0.2462 0.1651 0.027 Uiso 1 1 calc R
C27 C 0.75245(17) 0.37510(11) 0.15427(7) 0.0234(3) Uani 1 1 d .
C28 C 0.85744(16) 0.37946(10) 0.13575(6) 0.0218(3) Uani 1 1 d .
C29 C 0.98210(16) 0.38516(11) 0.11382(6) 0.0210(3) Uani 1 1 d .
C30 C 1.06358(16) 0.45712(10) 0.12715(6) 0.0217(3) Uani 1 1 d .
H30 H 1.0361 0.5025 0.1508 0.026 Uiso 1 1 calc R
C31 C 1.18509(16) 0.46323(10) 0.10611(6) 0.0209(3) Uani 1 1 d .
C32 C 1.22647(16) 0.39685(11) 0.07184(6) 0.0211(3) Uani 1 1 d .
H32 H 1.3091 0.4008 0.0573 0.025 Uiso 1 1 calc R
C33 C 1.14533(16) 0.32433(10) 0.05894(6) 0.0202(3) Uani 1 1 d .
C34 C 1.02382(16) 0.31875(10) 0.07928(6) 0.0212(3) Uani 1 1 d .
H34 H 0.9688 0.2696 0.0697 0.025 Uiso 1 1 calc R
C35 C 1.26637(17) 0.54127(11) 0.12405(6) 0.0229(3) Uani 1 1 d .
C36 C 1.46978(17) 0.61255(12) 0.12513(7) 0.0293(4) Uani 1 1 d .
H36A H 1.4890 0.6110 0.1669 0.035 Uiso 1 1 calc R
H36B H 1.4264 0.6691 0.1144 0.035 Uiso 1 1 calc R
C37 C 1.59398(18) 0.60386(13) 0.09752(8) 0.0329(4) Uani 1 1 d .
H37A H 1.6339 0.5465 0.1070 0.049 Uiso 1 1 calc R
H37B H 1.6548 0.6507 0.1112 0.049 Uiso 1 1 calc R
H37C H 1.5745 0.6087 0.0563 0.049 Uiso 1 1 calc R
C38 C 1.19427(16) 0.25077(10) 0.02466(6) 0.0228(3) Uani 1 1 d .
C39 C 1.15610(18) 0.10203(11) -0.00373(7) 0.0286(4) Uani 1 1 d .
H39A H 1.2482 0.0870 0.0091 0.034 Uiso 1 1 calc R
H39B H 1.1483 0.1123 -0.0451 0.034 Uiso 1 1 calc R
C40 C 1.06762(19) 0.02902(11) 0.01003(7) 0.0296(4) Uani 1 1 d .
H40A H 1.0753 0.0200 0.0511 0.044 Uiso 1 1 calc R
H40B H 1.0924 -0.0251 -0.0086 0.044 Uiso 1 1 calc R
H40C H 0.9770 0.0442 -0.0034 0.044 Uiso 1 1 calc R
C41 C 0.73151(16) 0.05167(11) 0.24465(6) 0.0211(3) Uani 1 1 d .
C42 C 0.67535(16) -0.02541(11) 0.26415(6) 0.0230(3) Uani 1 1 d .
H42 H 0.7179 -0.0803 0.2603 0.028 Uiso 1 1 calc R
C43 C 0.55887(17) -0.02277(11) 0.28896(6) 0.0241(3) Uani 1 1 d .
H43 H 0.5229 -0.0757 0.3019 0.029 Uiso 1 1 calc R
C44 C 0.49364(16) 0.05722(11) 0.29515(6) 0.0228(3) Uani 1 1 d .
C45 C 0.54802(16) 0.13380(11) 0.27518(6) 0.0242(3) Uani 1 1 d .
H45 H 0.5046 0.1885 0.2784 0.029 Uiso 1 1 calc R
C46 C 0.66529(16) 0.13091(11) 0.25055(6) 0.0225(3) Uani 1 1 d .
H46 H 0.7010 0.1839 0.2375 0.027 Uiso 1 1 calc R
C47 C 0.37513(17) 0.05978(11) 0.32251(7) 0.0247(3) Uani 1 1 d .
C48 C 0.27745(16) 0.06151(11) 0.34658(7) 0.0238(3) Uani 1 1 d .
C49 C 0.16006(16) 0.05786(11) 0.37456(6) 0.0226(3) Uani 1 1 d .
C50 C 0.07837(16) -0.01535(11) 0.36609(6) 0.0208(3) Uani 1 1 d .
H50 H 0.1015 -0.0616 0.3421 0.025 Uiso 1 1 calc R
C51 C -0.03661(16) -0.02153(10) 0.39228(6) 0.0201(3) Uani 1 1 d .
C52 C -0.06971(16) 0.04432(10) 0.42906(6) 0.0201(3) Uani 1 1 d .
H52 H -0.1476 0.0401 0.4473 0.024 Uiso 1 1 calc R
C53 C 0.01322(16) 0.11659(11) 0.43873(6) 0.0221(3) Uani 1 1 d .
C54 C 0.12593(16) 0.12410(11) 0.41131(6) 0.0228(3) Uani 1 1 d .
H54 H 0.1802 0.1745 0.4175 0.027 Uiso 1 1 calc R
C55 C -0.11868(16) -0.10177(10) 0.38079(6) 0.0206(3) Uani 1 1 d .
C56 C -0.30480(17) -0.18135(11) 0.40201(7) 0.0270(4) Uani 1 1 d .
H56A H -0.2584 -0.2342 0.4181 0.032 Uiso 1 1 calc R
H56B H -0.3293 -0.1913 0.3611 0.032 Uiso 1 1 calc R
C57 C -0.4251(2) -0.16409(14) 0.43165(8) 0.0374(4) Uani 1 1 d .
H57A H -0.3992 -0.1512 0.4717 0.056 Uiso 1 1 calc R
H57B H -0.4817 -0.2161 0.4286 0.056 Uiso 1 1 calc R
H57C H -0.4727 -0.1137 0.4140 0.056 Uiso 1 1 calc R
C58 C -0.00914(17) 0.18455(11) 0.48258(6) 0.0233(3) Uani 1 1 d .
C59 C -0.15048(19) 0.23055(12) 0.55078(7) 0.0315(4) Uani 1 1 d .
H59A H -0.0681 0.2415 0.5753 0.038 Uiso 1 1 calc R
H59B H -0.2124 0.2012 0.5740 0.038 Uiso 1 1 calc R
C60 C -0.2076(2) 0.31683(12) 0.52937(8) 0.0357(4) Uani 1 1 d .
H60A H -0.1433 0.3484 0.5092 0.054 Uiso 1 1 calc R
H60B H -0.2299 0.3524 0.5614 0.054 Uiso 1 1 calc R
H60C H -0.2867 0.3059 0.5036 0.054 Uiso 1 1 calc R
C61 C 0.85807(16) 0.04915(11) 0.21947(6) 0.0202(3) Uani 1 1 d .
C62 C 0.94953(17) -0.01754(11) 0.23369(6) 0.0231(3) Uani 1 1 d .
H62 H 0.9280 -0.0633 0.2583 0.028 Uiso 1 1 calc R
C63 C 1.06986(17) -0.01856(11) 0.21291(6) 0.0235(3) Uani 1 1 d .
H63 H 1.1302 -0.0642 0.2240 0.028 Uiso 1 1 calc R
C64 C 1.10430(16) 0.04693(11) 0.17567(6) 0.0209(3) Uani 1 1 d .
C65 C 1.01279(17) 0.11277(11) 0.16007(6) 0.0242(3) Uani 1 1 d .
H65 H 1.0334 0.1573 0.1343 0.029 Uiso 1 1 calc R
C66 C 0.89269(16) 0.11409(11) 0.18156(6) 0.0238(3) Uani 1 1 d .
H66 H 0.8324 0.1598 0.1705 0.029 Uiso 1 1 calc R
C67 C 1.23024(16) 0.04491(11) 0.15443(6) 0.0222(3) Uani 1 1 d .
C68 C 1.33572(17) 0.03960(11) 0.13718(7) 0.0233(3) Uani 1 1 d .
C69 C 1.46136(16) 0.03139(10) 0.11595(6) 0.0212(3) Uani 1 1 d .
C70 C 1.54053(17) -0.04237(11) 0.13029(6) 0.0225(3) Uani 1 1 d .
H70 H 1.5112 -0.0864 0.1544 0.027 Uiso 1 1 calc R
C71 C 1.66091(16) -0.05126(11) 0.10949(6) 0.0216(3) Uani 1 1 d .
C72 C 1.70538(16) 0.01237(11) 0.07364(6) 0.0215(3) Uani 1 1 d .
H72 H 1.7873 0.0055 0.0589 0.026 Uiso 1 1 calc R
C73 C 1.62807(16) 0.08605(10) 0.05976(6) 0.0213(3) Uani 1 1 d .
C74 C 1.50675(16) 0.09563(10) 0.08042(6) 0.0208(3) Uani 1 1 d .
H74 H 1.4546 0.1459 0.0704 0.025 Uiso 1 1 calc R
C75 C 1.74226(17) -0.12981(11) 0.12810(7) 0.0248(3) Uani 1 1 d .
C76 C 1.94228(18) -0.20427(12) 0.12446(7) 0.0282(4) Uani 1 1 d .
H76A H 1.8986 -0.2607 0.1135 0.034 Uiso 1 1 calc R
H76B H 1.9627 -0.2035 0.1661 0.034 Uiso 1 1 calc R
C77 C 2.06580(18) -0.19490(13) 0.09607(8) 0.0330(4) Uani 1 1 d .
H77A H 2.0445 -0.1959 0.0549 0.049 Uiso 1 1 calc R
H77B H 2.1251 -0.2437 0.1075 0.049 Uiso 1 1 calc R
H77C H 2.1084 -0.1390 0.1073 0.049 Uiso 1 1 calc R
C78 C 1.68154(16) 0.15527(11) 0.02360(7) 0.0243(3) Uani 1 1 d .
C79 C 1.6603(2) 0.30384(13) -0.00644(9) 0.0405(5) Uani 1 1 d .
H79A H 1.6479 0.2926 -0.0477 0.049 Uiso 1 1 calc R
H79B H 1.7548 0.3128 0.0049 0.049 Uiso 1 1 calc R
C80 C 1.5862(2) 0.38252(13) 0.00727(8) 0.0376(4) Uani 1 1 d .
H80A H 1.4926 0.3724 -0.0030 0.056 Uiso 1 1 calc R
H80B H 1.6148 0.4330 -0.0140 0.056 Uiso 1 1 calc R
H80C H 1.6020 0.3946 0.0480 0.056 Uiso 1 1 calc R
C81 C 0.24730(17) 0.71928(11) 0.25549(7) 0.0271(3) Uani 1 1 d .
H81 H 0.2033 0.6867 0.2222 0.033 Uiso 1 1 calc R
C82 C 0.82688(19) 0.65998(12) 0.28395(8) 0.0328(4) Uani 1 1 d .
H82 H 0.8555 0.7229 0.2860 0.039 Uiso 1 1 calc R
Cl1 Cl 0.35732(5) 0.79565(3) 0.23081(2) 0.04116(11) Uani 1 1 d .
Cl2 Cl 0.32825(4) 0.64298(3) 0.302022(18) 0.03433(10) Uani 1 1 d .
Cl3 Cl 0.12595(4) 0.77429(3) 0.289964(16) 0.02918(9) Uani 1 1 d .
Cl4 Cl 0.89883(5) 0.60446(3) 0.344478(18) 0.04045(11) Uani 1 1 d .
Cl5 Cl 0.87942(5) 0.61206(3) 0.222345(18) 0.03998(11) Uani 1 1 d .
Cl6 Cl 0.65551(5) 0.65623(4) 0.28138(3) 0.05125(14) Uani 1 1 d .

loop_
_atom_site_aniso_label
_atom_site_aniso_U_11
_atom_site_aniso_U_22
_atom_site_aniso_U_33
_atom_site_aniso_U_23
_atom_site_aniso_U_13
_atom_site_aniso_U_12
O1 0.0239(7) 0.0263(6) 0.0505(7) 0.0048(5) 0.0106(5) 0.0056(5)
O2 0.0222(6) 0.0242(5) 0.0281(5) 0.0044(4) 0.0080(4) 0.0018(5)
O3 0.0258(7) 0.0246(6) 0.0335(6) 0.0051(5) 0.0047(5) 0.0005(5)
O4 0.0200(6) 0.0228(5) 0.0305(5) 0.0019(4) 0.0067(5) 0.0029(4)
O5 0.0312(7) 0.0322(7) 0.0387(6) -0.0130(5) 0.0123(5) -0.0038(5)
O6 0.0183(6) 0.0253(6) 0.0309(5) -0.0046(5) 0.0046(5) -0.0042(5)
O7 0.0259(7) 0.0320(7) 0.0460(7) -0.0109(5) 0.0156(6) -0.0034(5)
O8 0.0244(6) 0.0217(5) 0.0352(6) -0.0065(5) 0.0090(5) -0.0024(5)
O9 0.0258(7) 0.0229(6) 0.0302(5) -0.0050(5) 0.0074(5) -0.0003(5)
O10 0.0213(6) 0.0219(5) 0.0285(5) -0.0029(4) 0.0076(5) -0.0040(4)
O11 0.0277(7) 0.0294(6) 0.0401(6) -0.0090(5) 0.0028(5) -0.0046(5)
O12 0.0260(6) 0.0255(6) 0.0300(6) -0.0085(5) 0.0078(5) -0.0001(5)
O13 0.0361(8) 0.0283(6) 0.0442(7) 0.0112(5) 0.0146(6) 0.0054(5)
O14 0.0222(6) 0.0252(6) 0.0294(5) 0.0029(4) 0.0041(5) 0.0036(5)
O15 0.0331(7) 0.0349(7) 0.0550(8) 0.0140(6) 0.0235(6) 0.0061(6)
O16 0.0334(7) 0.0268(6) 0.0433(7) 0.0092(5) 0.0199(6) 0.0058(5)
C1 0.0183(9) 0.0248(8) 0.0182(6) 0.0008(6) 0.0011(6) 0.0000(6)
C2 0.0203(8) 0.0239(8) 0.0263(7) -0.0002(6) 0.0052(6) 0.0004(6)
C3 0.0205(9) 0.0262(8) 0.0277(7) 0.0010(6) 0.0029(6) -0.0040(6)
C4 0.0179(9) 0.0323(9) 0.0205(7) 0.0008(6) 0.0025(6) -0.0002(7)
C5 0.0217(9) 0.0262(8) 0.0263(7) -0.0004(6) 0.0054(6) 0.0030(7)
C6 0.0192(9) 0.0232(8) 0.0257(7) 0.0013(6) 0.0055(6) -0.0015(6)
C7 0.0217(9) 0.0295(8) 0.0240(7) -0.0011(6) 0.0016(6) -0.0005(7)
C8 0.0200(9) 0.0288(8) 0.0240(7) -0.0019(6) 0.0028(6) 0.0001(7)
C9 0.0172(8) 0.0293(8) 0.0206(7) -0.0031(6) 0.0006(6) -0.0028(6)
C10 0.0168(8) 0.0258(8) 0.0243(7) -0.0035(6) 0.0016(6) 0.0018(6)
C11 0.0183(8) 0.0229(8) 0.0217(7) -0.0018(6) 0.0011(6) -0.0014(6)
C12 0.0162(8) 0.0255(8) 0.0218(7) -0.0026(6) 0.0036(6) -0.0013(6)
C13 0.0182(8) 0.0241(8) 0.0202(7) -0.0024(6) 0.0014(6) 0.0000(6)
C14 0.0205(9) 0.0242(8) 0.0211(7) -0.0003(6) 0.0017(6) -0.0034(6)
C15 0.0165(8) 0.0262(8) 0.0246(7) -0.0016(6) 0.0000(6) -0.0015(7)
C16 0.0300(10) 0.0257(8) 0.0338(8) 0.0073(7) 0.0056(7) 0.0007(7)
C17 0.0303(10) 0.0388(10) 0.0369(9) 0.0135(8) 0.0106(8) 0.0060(8)
C18 0.0202(9) 0.0253(8) 0.0203(7) -0.0009(6) 0.0016(6) 0.0003(6)
C19 0.0234(9) 0.0232(8) 0.0306(8) 0.0008(6) 0.0047(7) 0.0057(7)
C20 0.0221(9) 0.0346(9) 0.0293(8) -0.0010(7) 0.0051(7) 0.0044(7)
C21 0.0181(8) 0.0229(8) 0.0190(7) 0.0032(6) 0.0022(6) 0.0008(6)
C22 0.0221(9) 0.0217(7) 0.0231(7) -0.0016(6) 0.0046(6) 0.0005(6)
C23 0.0216(9) 0.0250(8) 0.0252(7) -0.0021(6) 0.0033(6) -0.0029(6)
C24 0.0188(8) 0.0240(8) 0.0217(7) 0.0024(6) 0.0046(6) 0.0009(6)
C25 0.0237(9) 0.0256(8) 0.0240(7) -0.0038(6) 0.0075(6) 0.0016(6)
C26 0.0195(8) 0.0231(8) 0.0257(7) -0.0021(6) 0.0027(6) -0.0030(6)
C27 0.0239(9) 0.0228(8) 0.0238(7) -0.0007(6) 0.0027(6) 0.0011(6)
C28 0.0187(9) 0.0232(8) 0.0237(7) -0.0017(6) 0.0024(6) 0.0013(6)
C29 0.0161(8) 0.0256(8) 0.0215(7) 0.0034(6) 0.0029(6) 0.0016(6)
C30 0.0201(8) 0.0245(8) 0.0206(7) -0.0013(6) 0.0033(6) 0.0038(6)
C31 0.0180(8) 0.0242(8) 0.0204(7) 0.0016(6) 0.0016(6) -0.0009(6)
C32 0.0172(8) 0.0259(8) 0.0203(7) 0.0020(6) 0.0021(6) 0.0010(6)
C33 0.0196(8) 0.0206(7) 0.0201(6) 0.0014(6) 0.0007(6) 0.0017(6)
C34 0.0187(8) 0.0236(8) 0.0211(7) 0.0022(6) 0.0000(6) -0.0002(6)
C35 0.0228(9) 0.0243(8) 0.0221(7) -0.0007(6) 0.0045(6) -0.0003(6)
C36 0.0277(10) 0.0250(8) 0.0353(8) -0.0052(7) 0.0037(7) -0.0089(7)
C37 0.0266(10) 0.0340(9) 0.0386(9) 0.0002(8) 0.0057(7) -0.0075(8)
C38 0.0194(9) 0.0231(8) 0.0261(7) -0.0010(6) 0.0026(6) 0.0007(6)
C39 0.0280(9) 0.0251(8) 0.0339(8) -0.0064(7) 0.0084(7) 0.0017(7)
C40 0.0338(10) 0.0255(9) 0.0291(8) -0.0070(6) 0.0015(7) -0.0020(7)
C41 0.0180(8) 0.0273(8) 0.0176(6) -0.0015(6) -0.0006(6) -0.0020(6)
C42 0.0203(9) 0.0263(8) 0.0226(7) 0.0008(6) 0.0029(6) 0.0012(6)
C43 0.0205(9) 0.0286(8) 0.0233(7) -0.0006(6) 0.0028(6) -0.0034(7)
C44 0.0165(8) 0.0321(9) 0.0199(7) -0.0016(6) 0.0018(6) -0.0018(7)
C45 0.0192(8) 0.0291(8) 0.0238(7) -0.0030(6) 0.0002(6) 0.0017(6)
C46 0.0192(8) 0.0250(8) 0.0234(7) 0.0001(6) 0.0030(6) -0.0028(6)
C47 0.0213(9) 0.0281(8) 0.0244(7) -0.0024(6) 0.0000(6) -0.0013(7)
C48 0.0189(9) 0.0274(8) 0.0253(7) -0.0002(6) 0.0033(6) -0.0018(7)
C49 0.0167(8) 0.0286(8) 0.0222(7) 0.0023(6) 0.0005(6) 0.0016(6)
C50 0.0191(9) 0.0246(7) 0.0189(7) 0.0004(6) 0.0022(6) 0.0041(6)
C51 0.0184(8) 0.0208(7) 0.0208(7) 0.0017(6) 0.0010(6) 0.0019(6)
C52 0.0166(8) 0.0223(7) 0.0214(7) 0.0026(6) 0.0024(6) 0.0022(6)
C53 0.0194(8) 0.0227(7) 0.0237(7) 0.0004(6) -0.0002(6) 0.0031(6)
C54 0.0172(8) 0.0249(8) 0.0258(7) 0.0014(6) 0.0002(6) -0.0017(6)
C55 0.0192(8) 0.0205(7) 0.0222(7) 0.0006(6) 0.0026(6) 0.0034(6)
C56 0.0254(9) 0.0213(8) 0.0347(8) -0.0022(6) 0.0056(7) -0.0054(6)
C57 0.0351(11) 0.0376(10) 0.0424(10) -0.0049(8) 0.0179(8) -0.0124(8)
C58 0.0233(9) 0.0218(8) 0.0244(7) -0.0011(6) 0.0007(6) 0.0024(6)
C59 0.0353(10) 0.0318(9) 0.0286(8) -0.0085(7) 0.0089(7) 0.0010(8)
C60 0.0322(11) 0.0330(10) 0.0418(10) -0.0120(8) 0.0027(8) 0.0038(8)
C61 0.0190(8) 0.0236(8) 0.0177(6) -0.0022(6) 0.0010(6) -0.0021(6)
C62 0.0232(9) 0.0252(8) 0.0213(7) 0.0028(6) 0.0040(6) -0.0015(7)
C63 0.0213(9) 0.0253(8) 0.0241(7) 0.0028(6) 0.0032(6) 0.0023(7)
C64 0.0183(8) 0.0250(8) 0.0197(7) -0.0029(6) 0.0038(6) -0.0020(6)
C65 0.0238(9) 0.0256(8) 0.0237(7) 0.0048(6) 0.0040(6) -0.0015(7)
C66 0.0221(8) 0.0244(8) 0.0250(7) 0.0022(6) 0.0034(6) 0.0019(7)
C67 0.0213(9) 0.0235(8) 0.0217(7) 0.0006(6) 0.0020(6) -0.0017(6)
C68 0.0213(9) 0.0249(8) 0.0236(7) 0.0001(6) 0.0014(6) -0.0021(6)
C69 0.0166(8) 0.0254(8) 0.0213(7) -0.0042(6) 0.0013(6) -0.0032(6)
C70 0.0219(9) 0.0243(8) 0.0215(7) -0.0012(6) 0.0028(6) -0.0038(6)
C71 0.0196(8) 0.0227(8) 0.0223(7) -0.0020(6) 0.0008(6) -0.0015(6)
C72 0.0157(8) 0.0254(8) 0.0236(7) -0.0037(6) 0.0032(6) -0.0024(6)
C73 0.0202(9) 0.0227(8) 0.0208(7) -0.0022(6) 0.0013(6) -0.0028(6)
C74 0.0173(8) 0.0225(8) 0.0222(7) -0.0038(6) 0.0005(6) -0.0015(6)
C75 0.0234(9) 0.0243(8) 0.0270(8) -0.0023(6) 0.0050(6) -0.0008(7)
C76 0.0284(10) 0.0247(8) 0.0314(8) 0.0025(7) 0.0027(7) 0.0065(7)
C77 0.0275(10) 0.0341(9) 0.0376(9) 0.0017(7) 0.0044(8) 0.0078(7)
C78 0.0208(9) 0.0260(8) 0.0269(7) -0.0001(6) 0.0058(6) -0.0008(6)
C79 0.0427(12) 0.0353(10) 0.0472(10) 0.0122(8) 0.0218(9) -0.0005(9)
C80 0.0495(13) 0.0303(9) 0.0325(9) 0.0065(7) 0.0010(8) -0.0036(8)
C81 0.0269(9) 0.0242(8) 0.0313(8) -0.0009(6) 0.0084(7) 0.0020(7)
C82 0.0305(10) 0.0299(9) 0.0382(9) -0.0077(7) 0.0052(7) 0.0024(7)
Cl1 0.0387(3) 0.0351(2) 0.0525(3) 0.00817(19) 0.0184(2) -0.00262(19)
Cl2 0.0352(2) 0.0277(2) 0.0405(2) 0.00507(17) 0.00598(18) 0.00833(17)
Cl3 0.0298(2) 0.02601(19) 0.03294(19) -0.00026(15) 0.00911(16) 0.00489(16)
Cl4 0.0443(3) 0.0443(2) 0.0337(2) 0.00032(18) 0.00851(18) 0.0078(2)
Cl5 0.0518(3) 0.0362(2) 0.0331(2) -0.00249(17) 0.01020(18) 0.0067(2)
Cl6 0.0279(3) 0.0583(3) 0.0663(3) -0.0312(3) -0.0009(2) 0.0026(2)

loop_
_atom_type_symbol
_atom_type_description
_atom_type_scat_dispersion_real
_atom_type_scat_dispersion_imag
_atom_type_scat_source
C C 0.0181 0.0091 'International Tables Vol C Tables 4.2.6.8 and 6.1.1.4'
H H 0.0000 0.0000 'International Tables Vol C Tables 4.2.6.8 and 6.1.1.4'
O O 0.0492 0.0322 'International Tables Vol C Tables 4.2.6.8 and 6.1.1.4'
Cl Cl 0.3639 0.7018 'International Tables Vol C Tables 4.2.6.8 and 6.1.1.4'

loop_
_geom_angle_atom_site_label_1
_geom_angle_atom_site_label_2
_geom_angle_atom_site_label_3
_geom_angle
_geom_angle_publ_flag
C15 O2 C16 116.34(12) y
C18 O4 C19 115.70(12) y
C35 O6 C36 114.86(13) y
C38 O8 C39 117.07(12) y
C55 O10 C56 115.83(12) y
C58 O12 C59 116.54(13) y
C75 O14 C76 114.89(12) y
C78 O16 C79 116.63(13) y
C6 C1 C2 118.24(14) y
C6 C1 C21 121.00(14) y
C2 C1 C21 120.75(14) y
C3 C2 C1 121.11(14) y
C3 C2 H2 119.4 ?
C1 C2 H2 119.4 ?
C2 C3 C4 120.48(15) y
C2 C3 H3 119.8 ?
C4 C3 H3 119.8 ?
C3 C4 C5 118.97(15) y
C3 C4 C7 121.25(15) y
C5 C4 C7 119.77(15) y
C6 C5 C4 120.39(15) y
C6 C5 H5 119.8 ?
C4 C5 H5 119.8 ?
C5 C6 C1 120.79(15) y
C5 C6 H6 119.6 ?
C1 C6 H6 119.6 ?
C8 C7 C4 178.01(17) y
C7 C8 C9 179.59(19) y
C10 C9 C14 119.36(14) y
C10 C9 C8 120.25(15) y
C14 C9 C8 120.39(15) y
C11 C10 C9 120.41(14) y
C11 C10 H10 119.8 ?
C9 C10 H10 119.8 ?
C10 C11 C12 120.17(14) y
C10 C11 C15 117.29(14) y
C12 C11 C15 122.54(14) y
C13 C12 C11 119.44(14) y
C13 C12 H12 120.3 ?
C11 C12 H12 120.3 ?
C12 C13 C14 120.46(14) y
C12 C13 C18 121.88(14) y
C14 C13 C18 117.62(14) y
C13 C14 C9 120.12(14) y
C13 C14 H14 119.9 ?
C9 C14 H14 119.9 ?
O1 C15 O2 124.44(15) y
O1 C15 C11 123.91(14) y
O2 C15 C11 111.65(13) y
O2 C16 C17 107.53(14) y
O2 C16 H16A 110.2 ?
C17 C16 H16A 110.2 ?
O2 C16 H16B 110.2 ?
C17 C16 H16B 110.2 ?
H16A C16 H16B 108.5 ?
C16 C17 H17A 109.5 ?
C16 C17 H17B 109.5 ?
H17A C17 H17B 109.5 ?
C16 C17 H17C 109.5 ?
H17A C17 H17C 109.5 ?
H17B C17 H17C 109.5 ?
O3 C18 O4 124.64(15) y
O3 C18 C13 122.99(15) y
O4 C18 C13 112.35(13) y
O4 C19 C20 106.76(13) y
O4 C19 H19A 110.4 ?
C20 C19 H19A 110.4 ?
O4 C19 H19B 110.4 ?
C20 C19 H19B 110.4 ?
H19A C19 H19B 108.6 ?
C19 C20 H20A 109.5 ?
C19 C20 H20B 109.5 ?
H20A C20 H20B 109.5 ?
C19 C20 H20C 109.5 ?
H20A C20 H20C 109.5 ?
H20B C20 H20C 109.5 ?
C22 C21 C26 118.14(14) y
C22 C21 C1 121.15(14) y
C26 C21 C1 120.70(14) y
C23 C22 C21 121.11(14) y
C23 C22 H22 119.4 ?
C21 C22 H22 119.4 ?
C22 C23 C24 120.48(15) y
C22 C23 H23 119.8 ?
C24 C23 H23 119.8 ?
C23 C24 C25 118.91(14) y
C23 C24 C27 121.26(15) y
C25 C24 C27 119.83(14) y
C26 C25 C24 120.37(14) y
C26 C25 H25 119.8 ?
C24 C25 H25 119.8 ?
C25 C26 C21 120.94(15) y
C25 C26 H26 119.5 ?
C21 C26 H26 119.5 ?
C28 C27 C24 179.02(18) y
C27 C28 C29 179.68(18) y
C30 C29 C34 119.18(15) y
C30 C29 C28 120.20(14) y
C34 C29 C28 120.62(15) y
C29 C30 C31 120.65(14) y
C29 C30 H30 119.7 ?
C31 C30 H30 119.7 ?
C32 C31 C30 120.01(14) y
C32 C31 C35 123.37(14) y
C30 C31 C35 116.58(14) y
C31 C32 C33 119.32(14) y
C31 C32 H32 120.3 ?
C33 C32 H32 120.3 ?
C34 C33 C32 120.69(14) y
C34 C33 C38 120.48(14) y
C32 C33 C38 118.79(14) y
C33 C34 C29 120.14(15) y
C33 C34 H34 119.9 ?
C29 C34 H34 119.9 ?
O5 C35 O6 123.79(15) y
O5 C35 C31 122.90(15) y
O6 C35 C31 113.29(13) y
O6 C36 C37 107.77(14) y
O6 C36 H36A 110.2 ?
C37 C36 H36A 110.2 ?
O6 C36 H36B 110.2 ?
C37 C36 H36B 110.2 ?
H36A C36 H36B 108.5 ?
C36 C37 H37A 109.5 ?
C36 C37 H37B 109.5 ?
H37A C37 H37B 109.5 ?
C36 C37 H37C 109.5 ?
H37A C37 H37C 109.5 ?
H37B C37 H37C 109.5 ?
O7 C38 O8 124.40(14) y
O7 C38 C33 124.61(15) y
O8 C38 C33 110.96(13) y
O8 C39 C40 107.41(13) y
O8 C39 H39A 110.2 ?
C40 C39 H39A 110.2 ?
O8 C39 H39B 110.2 ?
C40 C39 H39B 110.2 ?
H39A C39 H39B 108.5 ?
C39 C40 H40A 109.5 ?
C39 C40 H40B 109.5 ?
H40A C40 H40B 109.5 ?
C39 C40 H40C 109.5 ?
H40A C40 H40C 109.5 ?
H40B C40 H40C 109.5 ?
C46 C41 C42 117.72(14) y
C46 C41 C61 121.17(14) y
C42 C41 C61 121.10(14) y
C43 C42 C41 121.11(15) y
C43 C42 H42 119.4 ?
C41 C42 H42 119.4 ?
C42 C43 C44 120.76(15) y
C42 C43 H43 119.6 ?
C44 C43 H43 119.6 ?
C45 C44 C43 118.38(14) y
C45 C44 C47 121.19(15) y
C43 C44 C47 120.42(15) y
C46 C45 C44 120.67(15) y
C46 C45 H45 119.7 ?
C44 C45 H45 119.7 ?
C45 C46 C41 121.35(14) y
C45 C46 H46 119.3 ?
C41 C46 H46 119.3 ?
C48 C47 C44 178.52(17) y
C47 C48 C49 176.47(17) y
C50 C49 C54 118.53(14) y
C50 C49 C48 119.02(14) y
C54 C49 C48 122.42(15) y
C51 C50 C49 120.95(14) y
C51 C50 H50 119.5 ?
C49 C50 H50 119.5 ?
C52 C51 C50 120.25(15) y
C52 C51 C55 122.16(14) y
C50 C51 C55 117.56(13) y
C51 C52 C53 119.00(14) y
C51 C52 H52 120.5 ?
C53 C52 H52 120.5 ?
C54 C53 C52 120.78(14) y
C54 C53 C58 117.54(14) y
C52 C53 C58 121.46(14) y
C53 C54 C49 120.44(14) y
C53 C54 H54 119.8 ?
C49 C54 H54 119.8 ?
O9 C55 O10 123.86(14) y
O9 C55 C51 123.27(14) y
O10 C55 C51 112.87(13) y
O10 C56 C57 107.14(13) y
O10 C56 H56A 110.3 ?
C57 C56 H56A 110.3 ?
O10 C56 H56B 110.3 ?
C57 C56 H56B 110.3 ?
H56A C56 H56B 108.5 ?
C56 C57 H57A 109.5 ?
C56 C57 H57B 109.5 ?
H57A C57 H57B 109.5 ?
C56 C57 H57C 109.5 ?
H57A C57 H57C 109.5 ?
H57B C57 H57C 109.5 ?
O11 C58 O12 124.07(14) y
O11 C58 C53 123.91(15) y
O12 C58 C53 111.97(14) y
O12 C59 C60 111.43(14) y
O12 C59 H59A 109.3 ?
C60 C59 H59A 109.3 ?
O12 C59 H59B 109.3 ?
C60 C59 H59B 109.3 ?
H59A C59 H59B 108 ?
C59 C60 H60A 109.5 ?
C59 C60 H60B 109.5 ?
H60A C60 H60B 109.5 ?
C59 C60 H60C 109.5 ?
H60A C60 H60C 109.5 ?
H60B C60 H60C 109.5 ?
C62 C61 C66 117.08(14) y
C62 C61 C41 121.00(14) y
C66 C61 C41 121.90(14) y
C63 C62 C61 121.78(14) y
C63 C62 H62 119.1 ?
C61 C62 H62 119.1 ?
C62 C63 C64 120.81(15) y
C62 C63 H63 119.6 ?
C64 C63 H63 119.6 ?
C65 C64 C63 118.03(14) y
C65 C64 C67 121.88(14) y
C63 C64 C67 120.09(14) y
C66 C65 C64 120.95(14) y
C66 C65 H65 119.5 ?
C64 C65 H65 119.5 ?
C65 C66 C61 121.32(15) y
C65 C66 H66 119.3 ?
C61 C66 H66 119.3 ?
C68 C67 C64 177.31(17) y
C67 C68 C69 178.73(18) y
C74 C69 C70 118.78(14) y
C74 C69 C68 121.09(15) y
C70 C69 C68 120.12(14) y
C71 C70 C69 120.48(14) y
C71 C70 H70 119.8 ?
C69 C70 H70 119.8 ?
C70 C71 C72 120.66(15) y
C70 C71 C75 117.68(14) y
C72 C71 C75 121.64(15) y
C73 C72 C71 119.15(14) y
C73 C72 H72 120.4 ?
C71 C72 H72 120.4 ?
C72 C73 C74 120.65(14) y
C72 C73 C78 117.83(14) y
C74 C73 C78 121.49(14) y
C73 C74 C69 120.27(14) y
C73 C74 H74 119.9 ?
C69 C74 H74 119.9 ?
O13 C75 O14 123.81(16) y
O13 C75 C71 123.65(15) y
O14 C75 C71 112.51(13) y
O14 C76 C77 107.64(13) y
O14 C76 H76A 110.2 ?
C77 C76 H76A 110.2 ?
O14 C76 H76B 110.2 ?
C77 C76 H76B 110.2 ?
H76A C76 H76B 108.5 ?
C76 C77 H77A 109.5 ?
C76 C77 H77B 109.5 ?
H77A C77 H77B 109.5 ?
C76 C77 H77C 109.5 ?
H77A C77 H77C 109.5 ?
H77B C77 H77C 109.5 ?
O15 C78 O16 123.64(15) y
O15 C78 C73 124.91(16) y
O16 C78 C73 111.40(13) y
O16 C79 C80 108.24(14) y
O16 C79 H79A 110.1 ?
C80 C79 H79A 110.1 ?
O16 C79 H79B 110.1 ?
C80 C79 H79B 110.1 ?
H79A C79 H79B 108.4 ?
C79 C80 H80A 109.5 ?
C79 C80 H80B 109.5 ?
H80A C80 H80B 109.5 ?
C79 C80 H80C 109.5 ?
H80A C80 H80C 109.5 ?
H80B C80 H80C 109.5 ?
CL2 C81 CL1 111.51(10) y
CL2 C81 CL3 109.45(9) y
CL1 C81 CL3 110.41(9) y
CL2 C81 H81 108.5 ?
CL1 C81 H81 108.5 ?
CL3 C81 H81 108.5 ?
CL6 C82 CL4 110.36(10) y
CL6 C82 CL5 110.37(10) y
CL4 C82 CL5 109.81(10) y
CL6 C82 H82 108.8 ?
CL4 C82 H82 108.8 ?
CL5 C82 H82 108.8 ?

loop_
_geom_bond_atom_site_label_1
_geom_bond_atom_site_label_2
_geom_bond_distance
_geom_bond_publ_flag
O1 C15 1.201(2) y
O2 C15 1.3414(18) y
O2 C16 1.450(2) y
O3 C18 1.210(2) y
O4 C18 1.329(2) y
O4 C19 1.4584(19) y
O5 C35 1.207(2) y
O6 C35 1.333(2) y
O6 C36 1.457(2) y
O7 C38 1.200(2) y
O8 C38 1.336(2) y
O8 C39 1.4530(19) y
O9 C55 1.2174(19) y
O10 C55 1.3278(19) y
O10 C56 1.4567(19) y
O11 C58 1.201(2) y
O12 C58 1.344(2) y
O12 C59 1.4616(19) y
O13 C75 1.210(2) y
O14 C75 1.337(2) y
O14 C76 1.456(2) y
O15 C78 1.199(2) y
O16 C78 1.334(2) y
O16 C79 1.452(2) y
C1 C6 1.401(2) y
C1 C2 1.401(2) y
C1 C21 1.477(2) y
C2 C3 1.380(2) y
C2 H2 0.95 ?
C3 C4 1.392(2) y
C3 H3 0.95 ?
C4 C5 1.403(2) y
C4 C7 1.430(2) y
C5 C6 1.383(2) y
C5 H5 0.95 ?
C6 H6 0.95 ?
C7 C8 1.201(2) y
C8 C9 1.437(2) y
C9 C10 1.395(2) y
C9 C14 1.397(2) y
C10 C11 1.394(2) y
C10 H10 0.95 ?
C11 C12 1.395(2) y
C11 C15 1.491(2) y
C12 C13 1.393(2) y
C12 H12 0.95 ?
C13 C14 1.394(2) y
C13 C18 1.496(2) y
C14 H14 0.95 ?
C16 C17 1.498(2) y
C16 H16a 0.99 ?
C16 H16b 0.99 ?
C17 H17a 0.98 ?
C17 H17b 0.98 ?
C17 H17c 0.98 ?
C19 C20 1.505(2) y
C19 H19a 0.99 ?
C19 H19b 0.99 ?
C20 H20a 0.98 ?
C20 H20b 0.98 ?
C20 H20c 0.98 ?
C21 C22 1.397(2) y
C21 C26 1.405(2) y
C22 C23 1.381(2) y
C22 H22 0.95 ?
C23 C24 1.397(2) y
C23 H23 0.95 ?
C24 C25 1.400(2) y
C24 C27 1.426(2) y
C25 C26 1.382(2) y
C25 H25 0.95 ?
C26 H26 0.95 ?
C27 C28 1.208(2) y
C28 C29 1.434(2) y
C29 C30 1.394(2) y
C29 C34 1.395(2) y
C30 C31 1.394(2) y
C30 H30 0.95 ?
C31 C32 1.390(2) y
C31 C35 1.487(2) y
C32 C33 1.397(2) y
C32 H32 0.95 ?
C33 C34 1.386(2) y
C33 C38 1.500(2) y
C34 H34 0.95 ?
C36 C37 1.499(2) y
C36 H36a 0.99 ?
C36 H36b 0.99 ?
C37 H37a 0.98 ?
C37 H37b 0.98 ?
C37 H37c 0.98 ?
C39 C40 1.492(2) y
C39 H39a 0.99 ?
C39 H39b 0.99 ?
C40 H40a 0.98 ?
C40 H40b 0.98 ?
C40 H40c 0.98 ?
C41 C46 1.397(2) y
C41 C42 1.405(2) y
C41 C61 1.486(2) y
C42 C43 1.387(2) y
C42 H42 0.95 ?
C43 C44 1.403(2) y
C43 H43 0.95 ?
C44 C45 1.395(2) y
C44 C47 1.438(2) y
C45 C46 1.393(2) y
C45 H45 0.95 ?
C46 H46 0.95 ?
C47 C48 1.205(2) y
C48 C49 1.436(2) y
C49 C50 1.396(2) y
C49 C54 1.400(2) y
C50 C51 1.393(2) y
C50 H50 0.95 ?
C51 C52 1.393(2) y
C51 C55 1.492(2) y
C52 C53 1.395(2) y
C52 H52 0.95 ?
C53 C54 1.390(2) y
C53 C58 1.501(2) y
C54 H54 0.95 ?
C56 C57 1.506(2) y
C56 H56a 0.99 ?
C56 H56b 0.99 ?
C57 H57a 0.98 ?
C57 H57b 0.98 ?
C57 H57c 0.98 ?
C59 C60 1.504(3) y
C59 H59a 0.99 ?
C59 H59b 0.99 ?
C60 H60a 0.98 ?
C60 H60b 0.98 ?
C60 H60c 0.98 ?
C61 C62 1.400(2) y
C61 C66 1.406(2) y
C62 C63 1.377(2) y
C62 H62 0.95 ?
C63 C64 1.400(2) y
C63 H63 0.95 ?
C64 C65 1.397(2) y
C64 C67 1.436(2) y
C65 C66 1.383(2) y
C65 H65 0.95 ?
C66 H66 0.95 ?
C67 C68 1.200(2) y
C68 C69 1.438(2) y
C69 C74 1.401(2) y
C69 C70 1.406(2) y
C70 C71 1.384(2) y
C70 H70 0.95 ?
C71 C72 1.396(2) y
C71 C75 1.498(2) y
C72 C73 1.393(2) y
C72 H72 0.95 ?
C73 C74 1.393(2) y
C73 C78 1.497(2) y
C74 H74 0.95 ?
C76 C77 1.503(2) y
C76 H76a 0.99 ?
C76 H76b 0.99 ?
C77 H77a 0.98 ?
C77 H77b 0.98 ?
C77 H77c 0.98 ?
C79 C80 1.472(3) y
C79 H79a 0.99 ?
C79 H79b 0.99 ?
C80 H80a 0.98 ?
C80 H80b 0.98 ?
C80 H80c 0.98 ?
C81 Cl2 1.7514(18) y
C81 Cl1 1.7618(17) y
C81 Cl3 1.7697(16) y
C81 H81 1 ?
C82 Cl6 1.756(2) y
C82 Cl4 1.762(2) y
C82 Cl5 1.7668(18) y
C82 H82 1 ?

loop_
_geom_torsion_atom_site_label_1
_geom_torsion_atom_site_label_2
_geom_torsion_atom_site_label_3
_geom_torsion_atom_site_label_4
_geom_torsion
_geom_torsion_publ_flag
C6 C1 C2 C3 -0.5(2) y
C21 C1 C2 C3 178.51(14) y
C1 C2 C3 C4 0.7(2) y
C2 C3 C4 C5 0.1(2) y
C2 C3 C4 C7 -179.25(15) y
C3 C4 C5 C6 -1.3(2) y
C7 C4 C5 C6 178.14(15) y
C4 C5 C6 C1 1.5(2) y
C2 C1 C6 C5 -0.7(2) y
C21 C1 C6 C5 -179.63(14) y
C14 C9 C10 C11 -0.1(2) y
C8 C9 C10 C11 179.64(14) y
C9 C10 C11 C12 1.5(2) y
C9 C10 C11 C15 -178.35(14) y
C10 C11 C12 C13 -1.3(2) y
C15 C11 C12 C13 178.55(14) y
C11 C12 C13 C14 -0.3(2) y
C11 C12 C13 C18 -178.18(14) y
C12 C13 C14 C9 1.6(2) y
C18 C13 C14 C9 179.65(14) y
C10 C9 C14 C13 -1.4(2) y
C8 C9 C14 C13 178.78(14) y
C16 O2 C15 O1 -5.4(2) y
C16 O2 C15 C11 175.05(13) y
C10 C11 C15 O1 -3.7(2) y
C12 C11 C15 O1 176.39(16) y
C10 C11 C15 O2 175.84(13) y
C12 C11 C15 O2 -4.0(2) y
C15 O2 C16 C17 157.29(14) y
C19 O4 C18 O3 -3.3(2) y
C19 O4 C18 C13 175.41(13) y
C12 C13 C18 O3 175.24(15) y
C14 C13 C18 O3 -2.7(2) y
C12 C13 C18 O4 -3.5(2) y
C14 C13 C18 O4 178.51(13) y
C18 O4 C19 C20 169.77(13) y
C6 C1 C21 C22 34.7(2) y
C2 C1 C21 C22 -144.23(16) y
C6 C1 C21 C26 -146.27(16) y
C2 C1 C21 C26 34.8(2) y
C26 C21 C22 C23 -2.5(2) y
C1 C21 C22 C23 176.53(14) y
C21 C22 C23 C24 1.5(2) y
C22 C23 C24 C25 0.5(2) y
C22 C23 C24 C27 -179.21(15) y
C23 C24 C25 C26 -1.5(2) y
C27 C24 C25 C26 178.24(15) y
C24 C25 C26 C21 0.5(2) y
C22 C21 C26 C25 1.5(2) y
C1 C21 C26 C25 -177.53(14) y
C34 C29 C30 C31 0.3(2) y
C28 C29 C30 C31 179.90(14) y
C29 C30 C31 C32 -0.5(2) y
C29 C30 C31 C35 -178.35(14) y
C30 C31 C32 C33 -0.1(2) y
C35 C31 C32 C33 177.57(14) y
C31 C32 C33 C34 0.9(2) y
C31 C32 C33 C38 -176.57(14) y
C32 C33 C34 C29 -1.1(2) y
C38 C33 C34 C29 176.36(14) y
C30 C29 C34 C33 0.5(2) y
C28 C29 C34 C33 -179.10(14) y
C36 O6 C35 O5 1.5(2) y
C36 O6 C35 C31 -177.09(13) y
C32 C31 C35 O5 178.60(16) y
C30 C31 C35 O5 -3.6(2) y
C32 C31 C35 O6 -2.8(2) y
C30 C31 C35 O6 175.03(13) y
C35 O6 C36 C37 -175.61(14) y
C39 O8 C38 O7 1.0(2) y
C39 O8 C38 C33 -176.97(13) y
C34 C33 C38 O7 172.49(15) y
C32 C33 C38 O7 -10.0(2) y
C34 C33 C38 O8 -9.5(2) y
C32 C33 C38 O8 167.99(13) y
C38 O8 C39 C40 171.72(14) y
C46 C41 C42 C43 -0.7(2) y
C61 C41 C42 C43 178.36(14) y
C41 C42 C43 C44 0.1(2) y
C42 C43 C44 C45 0.7(2) y
C42 C43 C44 C47 -178.03(14) y
C43 C44 C45 C46 -1.0(2) y
C47 C44 C45 C46 177.72(14) y
C44 C45 C46 C41 0.5(2) y
C42 C41 C46 C45 0.4(2) y
C61 C41 C46 C45 -178.67(14) y
C54 C49 C50 C51 1.8(2) y
C48 C49 C50 C51 -179.84(14) y
C49 C50 C51 C52 -2.2(2) y
C49 C50 C51 C55 179.73(14) y
C50 C51 C52 C53 0.6(2) y
C55 C51 C52 C53 178.59(14) y
C51 C52 C53 C54 1.3(2) y
C51 C52 C53 C58 -173.17(14) y
C52 C53 C54 C49 -1.7(2) y
C58 C53 C54 C49 172.98(14) y
C50 C49 C54 C53 0.2(2) y
C48 C49 C54 C53 -178.15(15) y
C56 O10 C55 O9 1.2(2) y
C56 O10 C55 C51 -179.22(13) y
C52 C51 C55 O9 177.34(15) y
C50 C51 C55 O9 -4.6(2) y
C52 C51 C55 O10 -2.3(2) y
C50 C51 C55 O10 175.76(13) y
C55 O10 C56 C57 -170.81(14) y
C59 O12 C58 O11 -2.9(2) y
C59 O12 C58 C53 174.78(14) y
C54 C53 C58 O11 -5.2(2) y
C52 C53 C58 O11 169.47(16) y
C54 C53 C58 O12 177.09(13) y
C52 C53 C58 O12 -8.2(2) y
C58 O12 C59 C60 84.37(19) y
C46 C41 C61 C62 153.29(16) y
C42 C41 C61 C62 -25.7(2) y
C46 C41 C61 C66 -25.3(2) y
C42 C41 C61 C66 155.74(16) y
C66 C61 C62 C63 1.8(2) y
C41 C61 C62 C63 -176.80(14) y
C61 C62 C63 C64 -1.1(2) y
C62 C63 C64 C65 -0.4(2) y
C62 C63 C64 C67 179.95(14) y
C63 C64 C65 C66 1.1(2) y
C67 C64 C65 C66 -179.20(14) y
C64 C65 C66 C61 -0.4(2) y
C62 C61 C66 C65 -1.0(2) y
C41 C61 C66 C65 177.56(14) y
C74 C69 C70 C71 -0.2(2) y
C68 C69 C70 C71 179.25(14) y
C69 C70 C71 C72 -0.5(2) y
C69 C70 C71 C75 177.88(14) y
C70 C71 C72 C73 1.2(2) y
C75 C71 C72 C73 -177.14(14) y
C71 C72 C73 C74 -1.2(2) y
C71 C72 C73 C78 176.97(14) y
C72 C73 C74 C69 0.5(2) y
C78 C73 C74 C69 -177.54(14) y
C70 C69 C74 C73 0.1(2) y
C68 C69 C74 C73 -179.28(14) y
C76 O14 C75 O13 -0.3(2) y
C76 O14 C75 C71 178.13(13) y
C70 C71 C75 O13 -0.3(2) y
C72 C71 C75 O13 178.05(17) y
C70 C71 C75 O14 -178.77(13) y
C72 C71 C75 O14 -0.4(2) y
C75 O14 C76 C77 179.89(14) y
C79 O16 C78 O15 -1.8(3) y
C79 O16 C78 C73 175.91(15) y
C72 C73 C78 O15 11.5(3) y
C74 C73 C78 O15 -170.32(16) y
C72 C73 C78 O16 -166.10(14) y
C74 C73 C78 O16 12.0(2) y
C78 O16 C79 C80 -170.12(16) y

loop_
_cod_related_entry_id
_cod_related_entry_database
_cod_related_entry_code
1 ChemSpider 30651926
